data_7714586
loop_
_publ_author_name
'Yeganeh-Salman, Amir'
'Yeung, Jason'
'Miao, Linkun'
'Stephan, Douglas W.'

_publ_section_title
;
 Coordination chemistry and FLP reactivity of 1,1- and 1,2-bis-boranes.
;
_journal_issue 3
_journal_name_full 'Dalton transactions (Cambridge, England : 2003)'
_journal_page_first 1178
_journal_page_last 1189
_journal_paper_doi 10.1039/d3dt03660j
_journal_volume 53
_journal_year 2024
_chemical_formula_moiety 'C29 H12 B2 F20 Si'
_chemical_formula_sum 'C29 H12 B2 F20 Si'
_chemical_formula_weight 790.10
_space_group_crystal_system orthorhombic
_space_group_IT_number 61
_space_group_name_Hall '-P 2ac 2ab'
_space_group_name_H-M_alt 'P b c a'
_atom_sites_solution_hydrogens geom
_audit_creation_date 2023-03-17
_audit_creation_method
;
Olex2 1.5
(compiled 2023.03.06 svn.rbb2c1857 for OlexSys, GUI svn.r6748)
;
_audit_update_record
;
2023-11-27 deposited with the CCDC.	2023-11-30 downloaded from the CCDC.
;
_cell_angle_alpha 90
_cell_angle_beta 90
_cell_angle_gamma 90
_cell_formula_units_Z 8
_cell_length_a 11.4502(5)
_cell_length_b 21.0742(11)
_cell_length_c 24.4213(11)
_cell_measurement_reflns_used 9942
_cell_measurement_temperature 149.97
_cell_measurement_theta_max 27.75
_cell_measurement_theta_min 2.19
_cell_volume 5893.0(5)
_computing_cell_refinement 'SAINT V8.38A (Bruker, 2018)'
_computing_data_reduction 'SAINT V8.38A (Bruker, 2018)'
_computing_molecular_graphics 'Olex2 1.5 (Dolomanov et al., 2009)'
_computing_publication_material 'Olex2 1.5 (Dolomanov et al., 2009)'
_computing_structure_refinement 'olex2.refine 1.5 (Bourhis et al., 2015)'
_computing_structure_solution 'olex2.solve (Bourhis et al., 2015)'
_diffrn_ambient_temperature 149.97
_diffrn_measured_fraction_theta_full 1.000
_diffrn_measured_fraction_theta_max 1.000
_diffrn_measurement_device_type 'Bruker APEX-II CCD'
_diffrn_measurement_method '\f and \w scans'
_diffrn_radiation_monochromator graphite
_diffrn_radiation_type MoK\a
_diffrn_radiation_wavelength 0.71073
_diffrn_reflns_av_R_equivalents 0.0869
_diffrn_reflns_av_unetI/netI 0.0324
_diffrn_reflns_Laue_measured_fraction_full 1.000
_diffrn_reflns_Laue_measured_fraction_max 1.000
_diffrn_reflns_limit_h_max 13
_diffrn_reflns_limit_h_min -13
_diffrn_reflns_limit_k_max 25
_diffrn_reflns_limit_k_min -25
_diffrn_reflns_limit_l_max 29
_diffrn_reflns_limit_l_min -29
_diffrn_reflns_number 97297
_diffrn_reflns_point_group_measured_fraction_full 1.000
_diffrn_reflns_point_group_measured_fraction_max 1.000
_diffrn_reflns_theta_full 24.997
_diffrn_reflns_theta_max 24.997
_diffrn_reflns_theta_min 1.668
_diffrn_source_current 30.0
_diffrn_source_power 1.5
_diffrn_source_voltage 50.0
_diffrn_standards_number 0
_exptl_absorpt_coefficient_mu 0.230
_exptl_absorpt_correction_type none
_exptl_crystal_colour colourless
_exptl_crystal_density_diffrn 1.781
_exptl_crystal_description plate
_exptl_crystal_F_000 3120
_exptl_crystal_size_max 0.3
_exptl_crystal_size_mid 0.1
_exptl_crystal_size_min 0.1
_refine_diff_density_max 0.394
_refine_diff_density_min -0.398
_refine_diff_density_rms 0.050
_refine_ls_extinction_method none
_refine_ls_goodness_of_fit_ref 1.043
_refine_ls_hydrogen_treatment constr
_refine_ls_matrix_type full
_refine_ls_number_parameters 472
_refine_ls_number_reflns 5184
_refine_ls_number_restraints 0
_refine_ls_restrained_S_all 1.043
_refine_ls_R_factor_all 0.0638
_refine_ls_R_factor_gt 0.0360
_refine_ls_shift/su_max 0.001
_refine_ls_shift/su_mean 0.000
_refine_ls_structure_factor_coef Fsqd
_refine_ls_weighting_details 'w=1/[\s^2^(Fo^2^)+(0.0250P)^2^+5.9503P] where P=(Fo^2^+2Fc^2^)/3'
_refine_ls_weighting_scheme calc
_refine_ls_wR_factor_gt 0.0715
_refine_ls_wR_factor_ref 0.0854
_reflns_Friedel_coverage 0.000
_reflns_number_gt 3762
_reflns_number_total 5184
_reflns_threshold_expression 'I > 2\s(I)'
_cod_data_source_file d3dt03660j2.cif
_cod_data_source_block 1_CCDC3
_cod_depositor_comments 'Adding full bibliography for 7714584--7714593.cif.'
_cod_database_code 7714586
_shelx_shelxl_version_number 2018/3
_shelx_space_group_comment
;
The symmetry employed for this shelxl refinement is uniquely defined
by the following loop, which should always be used as a source of
symmetry information in preference to the above space-group names.
They are only intended as comments.
;
_shelx_estimated_absorpt_t_max 0.977
_shelx_estimated_absorpt_t_min 0.934
_olex2_refinement_description
;
1. Fixed Uiso
 At 1.2 times of:
  All C(H) groups, All C(H,H) groups
 At 1.5 times of:
  All C(H,H,H) groups
2.a Ternary CH refined with riding coordinates:
 C27(H27)
2.b Secondary CH2 refined with riding coordinates:
 C23(H23A,H23B)
2.c Idealised Me refined as rotating group:
 C46(H46A,H46B,H46C), C50(H50A,H50B,H50C), C51(H51A,H51B,H51C)
;
_olex2_submission_special_instructions 'No special instructions were received'

loop_
_space_group_symop_operation_xyz
'x, y, z'
'-x+1/2, -y, z+1/2'
'-x, y+1/2, -z+1/2'
'x+1/2, -y+1/2, -z'
'-x, -y, -z'
'x-1/2, y, -z-1/2'
'x, -y-1/2, z-1/2'
'-x-1/2, y-1/2, z'

loop_
_atom_site_label
_atom_site_type_symbol
_atom_site_fract_x
_atom_site_fract_y
_atom_site_fract_z
_atom_site_U_iso_or_equiv
_atom_site_adp_type
_atom_site_occupancy
_atom_site_site_symmetry_order
_atom_site_calc_flag
_atom_site_refinement_flags_posn
_atom_site_refinement_flags_adp
_atom_site_refinement_flags_occupancy
_atom_site_disorder_assembly
_atom_site_disorder_group
Si1 Si 0.34086(6) 0.10069(3) 0.57697(3) 0.02792(17) Uani 1 1 d . . . . .
F1 F -0.02611(11) 0.03237(6) 0.54732(5) 0.0264(3) Uani 1 1 d . . . . .
F2 F -0.03981(11) -0.14686(6) 0.49537(6) 0.0315(3) Uani 1 1 d . . . . .
F3 F 0.03807(12) -0.17190(6) 0.62173(6) 0.0315(3) Uani 1 1 d . . . . .
F4 F 0.00996(13) 0.11181(7) 0.64109(6) 0.0419(4) Uani 1 1 d . . . . .
F5 F 0.05533(12) -0.03912(7) 0.72849(6) 0.0360(4) Uani 1 1 d . . . . .
F6 F -0.23269(13) 0.03739(7) 0.59755(6) 0.0409(4) Uani 1 1 d . . . . .
F7 F -0.16281(13) -0.16242(7) 0.67767(6) 0.0388(4) Uani 1 1 d . . . . .
F8 F 0.31933(13) 0.05112(7) 0.75890(6) 0.0414(4) Uani 1 1 d . . . . .
F9 F -0.30258(13) -0.05890(8) 0.66414(6) 0.0463(4) Uani 1 1 d . . . . .
F10 F 0.41066(13) -0.06055(8) 0.63138(6) 0.0409(4) Uani 1 1 d . . . . .
F11 F 0.36752(12) -0.13430(7) 0.53150(7) 0.0434(4) Uani 1 1 d . . . . .
F12 F 0.00049(15) -0.23937(8) 0.42469(7) 0.0507(5) Uani 1 1 d . . . . .
F13 F 0.41751(15) -0.18380(8) 0.65921(7) 0.0541(5) Uani 1 1 d . . . . .
F14 F 0.40452(14) -0.22610(8) 0.45903(7) 0.0526(5) Uani 1 1 d . . . . .
F15 F 0.24572(16) 0.13777(8) 0.83228(6) 0.0494(4) Uani 1 1 d . . . . .
F16 F 0.06992(16) -0.15996(8) 0.75925(7) 0.0532(5) Uani 1 1 d . . . . .
F17 F 0.05669(16) 0.21050(8) 0.81086(7) 0.0545(5) Uani 1 1 d . . . . .
F18 F 0.25001(17) -0.23360(7) 0.72515(7) 0.0568(5) Uani 1 1 d . . . . .
C19 C 0.01712(19) -0.06905(11) 0.58384(9) 0.0207(5) Uani 1 1 d . . . . .
F20 F -0.05893(14) 0.19755(8) 0.71454(8) 0.0564(5) Uani 1 1 d . . . . .
C21 C -0.0562(2) -0.01686(11) 0.57994(9) 0.0217(5) Uani 1 1 d . . . . .
F22 F 0.22205(17) -0.27962(8) 0.40458(7) 0.0594(5) Uani 1 1 d . . . . .
C23 C 0.2261(2) -0.01668(11) 0.55129(10) 0.0237(5) Uani 1 1 d . . . . .
H23A H 0.305183 -0.035214 0.554781 0.028 Uiso 1 1 calc R U . . .
H23B H 0.221411 0.002086 0.514197 0.028 Uiso 1 1 calc R U . . .
C24 C -0.0254(2) -0.11816(11) 0.61647(9) 0.0227(5) Uani 1 1 d . . . . .
C25 C 0.2317(2) -0.04434(11) 0.67759(9) 0.0255(6) Uani 1 1 d . . . . .
C26 C 0.1617(2) -0.13429(11) 0.51672(10) 0.0231(5) Uani 1 1 d . . . . .
C27 C 0.2196(2) 0.03952(11) 0.59269(9) 0.0228(5) Uani 1 1 d . . . . .
H27 H 0.145215 0.061914 0.583403 0.027 Uiso 1 1 calc R U . . .
C28 C -0.1635(2) -0.01312(12) 0.60543(10) 0.0272(6) Uani 1 1 d . . . . .
C29 C 0.0725(2) -0.16501(11) 0.48843(10) 0.0261(6) Uani 1 1 d . . . . .
C30 C 0.1689(2) 0.07745(11) 0.69626(10) 0.0245(5) Uani 1 1 d . . . . .
C31 C 0.2733(2) -0.15789(12) 0.50525(11) 0.0295(6) Uani 1 1 d . . . . .
C32 C 0.3224(2) -0.08426(12) 0.66198(10) 0.0300(6) Uani 1 1 d . . . . .
C33 C 0.1535(3) -0.13545(12) 0.72769(10) 0.0348(6) Uani 1 1 d . . . . .
C34 C -0.1992(2) -0.06212(13) 0.63871(10) 0.0304(6) Uani 1 1 d . . . . .
C35 C 0.0906(2) -0.21281(12) 0.45104(11) 0.0325(6) Uani 1 1 d . . . . .
B36 B 0.1381(2) -0.07326(13) 0.55249(11) 0.0223(6) Uani 1 1 d . . . . .
C37 C 0.1493(2) -0.07273(12) 0.71172(10) 0.0277(6) Uani 1 1 d . . . . .
C38 C 0.2440(3) -0.17236(12) 0.71006(11) 0.0386(7) Uani 1 1 d . . . . .
C39 C -0.1290(2) -0.11481(12) 0.64457(9) 0.0269(6) Uani 1 1 d . . . . .
C40 C 0.1885(2) 0.13061(13) 0.78485(10) 0.0335(6) Uani 1 1 d . . . . .
C41 C 0.3289(3) -0.14748(13) 0.67696(11) 0.0368(7) Uani 1 1 d . . . . .
C42 C 0.0928(3) 0.16768(13) 0.77410(11) 0.0368(7) Uani 1 1 d . . . . .
C43 C 0.0731(2) 0.11706(12) 0.68770(10) 0.0297(6) Uani 1 1 d . . . . .
B44 B 0.2095(2) 0.02490(13) 0.65391(12) 0.0237(6) Uani 1 1 d . . . . .
C45 C 0.2240(2) 0.08664(12) 0.74650(10) 0.0289(6) Uani 1 1 d . . . . .
C46 C 0.3015(3) 0.17970(13) 0.60580(13) 0.0468(8) Uani 1 1 d . . . . .
H46A H 0.222749 0.191391 0.593704 0.070 Uiso 1 1 calc R U . . .
H46B H 0.357480 0.211570 0.592986 0.070 Uiso 1 1 calc R U . . .
H46C H 0.303456 0.177696 0.645883 0.070 Uiso 1 1 calc R U . . .
C47 C 0.2948(2) -0.20602(12) 0.46858(11) 0.0350(7) Uani 1 1 d . . . . .
C48 C 0.0345(2) 0.16096(12) 0.72513(12) 0.0352(7) Uani 1 1 d . . . . .
C49 C 0.2029(3) -0.23313(12) 0.44094(11) 0.0383(7) Uani 1 1 d . . . . .
C50 C 0.4860(2) 0.07542(14) 0.60383(13) 0.0466(8) Uani 1 1 d . . . . .
H50A H 0.480532 0.068446 0.643420 0.070 Uiso 1 1 calc R U . . .
H50B H 0.543825 0.108579 0.596365 0.070 Uiso 1 1 calc R U . . .
H50C H 0.509859 0.035939 0.585816 0.070 Uiso 1 1 calc R U . . .
C51 C 0.3486(2) 0.10812(14) 0.50093(11) 0.0411(7) Uani 1 1 d . . . . .
H51A H 0.378341 0.068470 0.485269 0.062 Uiso 1 1 calc R U . . .
H51B H 0.401069 0.143081 0.491207 0.062 Uiso 1 1 calc R U . . .
H51C H 0.270414 0.116703 0.486367 0.062 Uiso 1 1 calc R U . . .

loop_
_atom_site_aniso_label
_atom_site_aniso_U_11
_atom_site_aniso_U_22
_atom_site_aniso_U_33
_atom_site_aniso_U_23
_atom_site_aniso_U_13
_atom_site_aniso_U_12
Si1 0.0231(4) 0.0267(4) 0.0339(4) -0.0018(3) 0.0008(3) -0.0049(3)
F1 0.0269(7) 0.0231(7) 0.0293(8) 0.0025(6) -0.0011(6) 0.0026(6)
F2 0.0268(8) 0.0300(8) 0.0377(9) -0.0077(7) -0.0019(7) -0.0016(6)
F3 0.0400(8) 0.0235(8) 0.0311(8) 0.0033(6) -0.0007(7) 0.0025(7)
F4 0.0363(9) 0.0425(10) 0.0469(10) -0.0141(8) -0.0098(7) 0.0148(7)
F5 0.0367(9) 0.0346(9) 0.0366(9) 0.0008(7) 0.0075(7) -0.0003(7)
F6 0.0311(8) 0.0476(10) 0.0440(9) -0.0026(8) 0.0042(7) 0.0189(8)
F7 0.0450(9) 0.0438(9) 0.0276(8) 0.0059(7) 0.0058(7) -0.0131(8)
F8 0.0465(9) 0.0439(9) 0.0339(9) -0.0042(7) -0.0109(7) 0.0060(8)
F9 0.0297(8) 0.0715(12) 0.0377(9) 0.0002(9) 0.0151(7) 0.0016(8)
F10 0.0320(8) 0.0475(10) 0.0433(9) -0.0046(8) 0.0013(7) 0.0110(7)
F11 0.0252(8) 0.0430(9) 0.0621(11) -0.0089(8) -0.0001(8) 0.0092(7)
F12 0.0652(11) 0.0409(10) 0.0460(10) -0.0199(8) -0.0041(9) -0.0103(9)
F13 0.0645(11) 0.0465(10) 0.0514(11) -0.0134(9) -0.0125(9) 0.0323(9)
F14 0.0471(10) 0.0443(10) 0.0663(12) -0.0022(9) 0.0243(9) 0.0206(8)
F15 0.0716(12) 0.0498(10) 0.0269(8) -0.0087(8) -0.0016(9) -0.0110(9)
F16 0.0742(12) 0.0398(10) 0.0456(10) 0.0124(8) 0.0062(9) -0.0133(9)
F17 0.0703(12) 0.0411(10) 0.0521(11) -0.0243(9) 0.0225(9) -0.0065(9)
F18 0.0951(14) 0.0250(9) 0.0503(10) 0.0031(8) -0.0188(10) 0.0078(9)
C19 0.0205(12) 0.0204(12) 0.0213(13) -0.0042(10) -0.0034(10) -0.0015(10)
F20 0.0451(10) 0.0440(10) 0.0801(13) -0.0228(10) 0.0016(9) 0.0177(9)
C21 0.0225(12) 0.0231(13) 0.0196(12) -0.0024(10) -0.0008(10) -0.0018(10)
F22 0.0893(14) 0.0375(10) 0.0514(11) -0.0197(9) 0.0234(10) 0.0082(10)
C23 0.0219(13) 0.0255(13) 0.0237(13) -0.0014(11) 0.0007(10) -0.0015(11)
C24 0.0248(13) 0.0224(13) 0.0209(12) -0.0027(10) -0.0027(10) 0.0001(11)
C25 0.0301(14) 0.0262(14) 0.0201(13) -0.0042(11) -0.0068(11) 0.0044(11)
C26 0.0261(13) 0.0191(12) 0.0239(13) 0.0030(10) 0.0038(11) 0.0013(11)
C27 0.0192(12) 0.0227(13) 0.0266(13) -0.0016(11) -0.0001(10) -0.0002(10)
C28 0.0224(13) 0.0328(15) 0.0266(14) -0.0054(11) -0.0014(11) 0.0064(12)
C29 0.0303(14) 0.0213(12) 0.0267(14) 0.0016(11) 0.0044(11) 0.0014(11)
C30 0.0249(13) 0.0231(13) 0.0256(13) -0.0006(10) 0.0029(11) -0.0033(11)
C31 0.0315(14) 0.0226(13) 0.0343(15) 0.0033(12) 0.0058(12) 0.0011(12)
C32 0.0305(14) 0.0358(15) 0.0236(13) -0.0052(12) -0.0034(12) 0.0044(12)
C33 0.0512(17) 0.0288(15) 0.0244(14) 0.0006(12) -0.0060(13) -0.0039(14)
C34 0.0212(13) 0.0477(17) 0.0222(13) -0.0073(12) 0.0044(11) -0.0016(12)
C35 0.0466(17) 0.0233(14) 0.0277(14) -0.0041(12) 0.0011(13) -0.0060(12)
B36 0.0235(15) 0.0242(15) 0.0193(14) 0.0032(12) -0.0035(12) 0.0033(12)
C37 0.0323(14) 0.0281(14) 0.0226(13) -0.0040(11) -0.0046(11) 0.0026(12)
C38 0.067(2) 0.0227(14) 0.0263(15) 0.0029(12) -0.0139(15) 0.0036(14)
C39 0.0312(14) 0.0318(15) 0.0176(12) 0.0002(11) 0.0008(11) -0.0098(12)
C40 0.0464(17) 0.0318(15) 0.0222(14) -0.0030(12) 0.0034(12) -0.0110(13)
C41 0.0459(17) 0.0328(16) 0.0318(15) -0.0128(13) -0.0160(13) 0.0187(14)
C42 0.0465(17) 0.0256(14) 0.0382(16) -0.0119(13) 0.0181(14) -0.0083(13)
C43 0.0285(14) 0.0290(14) 0.0315(15) -0.0050(12) -0.0001(12) -0.0008(12)
B44 0.0132(13) 0.0285(15) 0.0293(16) -0.0027(13) -0.0032(12) -0.0024(11)
C45 0.0325(14) 0.0259(13) 0.0282(14) 0.0011(12) 0.0013(12) -0.0022(12)
C46 0.0442(17) 0.0299(16) 0.066(2) -0.0071(15) 0.0107(16) -0.0112(14)
C47 0.0388(16) 0.0265(14) 0.0397(16) 0.0040(13) 0.0169(13) 0.0090(13)
C48 0.0311(15) 0.0248(14) 0.0497(18) -0.0073(13) 0.0094(13) 0.0014(12)
C49 0.061(2) 0.0226(14) 0.0309(15) -0.0048(12) 0.0164(14) 0.0080(14)
C50 0.0279(15) 0.0479(19) 0.064(2) 0.0064(16) -0.0073(14) -0.0099(14)
C51 0.0374(16) 0.0451(18) 0.0409(17) 0.0067(14) 0.0038(14) -0.0131(14)

loop_
_atom_type_symbol
_atom_type_description
_atom_type_scat_dispersion_real
_atom_type_scat_dispersion_imag
_atom_type_scat_source
C C 0.0033 0.0016 'International Tables Vol C Tables 4.2.6.8 and 6.1.1.4'
H H 0.0000 0.0000 'International Tables Vol C Tables 4.2.6.8 and 6.1.1.4'
B B 0.0013 0.0007 'International Tables Vol C Tables 4.2.6.8 and 6.1.1.4'
F F 0.0171 0.0103 'International Tables Vol C Tables 4.2.6.8 and 6.1.1.4'
Si Si 0.0817 0.0704 'International Tables Vol C Tables 4.2.6.8 and 6.1.1.4'

loop_
_geom_angle_atom_site_label_1
_geom_angle_atom_site_label_2
_geom_angle_atom_site_label_3
_geom_angle
_geom_angle_site_symmetry_1
_geom_angle_site_symmetry_3
_geom_angle_publ_flag
C46 Si1 C27 110.31(12) . . ?
C46 Si1 C50 109.76(14) . . ?
C46 Si1 C51 108.22(14) . . ?
C50 Si1 C27 112.32(12) . . ?
C50 Si1 C51 109.39(14) . . ?
C51 Si1 C27 106.73(11) . . ?
C21 C19 C24 114.6(2) . . ?
C21 C19 B36 122.7(2) . . ?
C24 C19 B36 122.7(2) . . ?
F1 C21 C19 119.6(2) . . ?
F1 C21 C28 116.7(2) . . ?
C28 C21 C19 123.6(2) . . ?
H23A C23 H23B 106.6 . . ?
C27 C23 H23A 106.7 . . ?
C27 C23 H23B 106.7 . . ?
C27 C23 B36 122.5(2) . . ?
B36 C23 H23A 106.7 . . ?
B36 C23 H23B 106.7 . . ?
F3 C24 C19 119.3(2) . . ?
F3 C24 C39 117.4(2) . . ?
C39 C24 C19 123.3(2) . . ?
C32 C25 C37 114.2(2) . . ?
C32 C25 B44 125.1(2) . . ?
C37 C25 B44 120.2(2) . . ?
C29 C26 C31 113.9(2) . . ?
C29 C26 B36 121.9(2) . . ?
C31 C26 B36 123.8(2) . . ?
Si1 C27 H27 104.6 . . ?
C23 C27 Si1 110.10(15) . . ?
C23 C27 H27 104.6 . . ?
B44 C27 Si1 112.50(16) . . ?
B44 C27 C23 119.0(2) . . ?
B44 C27 H27 104.6 . . ?
F6 C28 C21 120.5(2) . . ?
F6 C28 C34 120.3(2) . . ?
C34 C28 C21 119.2(2) . . ?
F2 C29 C26 120.2(2) . . ?
F2 C29 C35 115.8(2) . . ?
C35 C29 C26 124.0(2) . . ?
C43 C30 B44 123.5(2) . . ?
C43 C30 C45 113.9(2) . . ?
C45 C30 B44 122.6(2) . . ?
F11 C31 C26 120.2(2) . . ?
F11 C31 C47 116.0(2) . . ?
C47 C31 C26 123.7(2) . . ?
F10 C32 C25 119.1(2) . . ?
F10 C32 C41 117.4(2) . . ?
C41 C32 C25 123.4(3) . . ?
F16 C33 C37 120.6(3) . . ?
F16 C33 C38 120.4(2) . . ?
C38 C33 C37 119.0(3) . . ?
F9 C34 C28 119.9(2) . . ?
F9 C34 C39 120.6(2) . . ?
C28 C34 C39 119.5(2) . . ?
F12 C35 C29 120.6(2) . . ?
F12 C35 C49 120.2(2) . . ?
C29 C35 C49 119.2(3) . . ?
C23 B36 C19 122.0(2) . . ?
C23 B36 C26 120.1(2) . . ?
C26 B36 C19 117.5(2) . . ?
F5 C37 C25 119.7(2) . . ?
F5 C37 C33 116.4(2) . . ?
C33 C37 C25 123.8(2) . . ?
F18 C38 C33 120.0(3) . . ?
F18 C38 C41 119.5(3) . . ?
C33 C38 C41 120.5(2) . . ?
F7 C39 C24 120.7(2) . . ?
F7 C39 C34 119.7(2) . . ?
C24 C39 C34 119.6(2) . . ?
F15 C40 C42 119.5(2) . . ?
F15 C40 C45 121.3(3) . . ?
C42 C40 C45 119.2(2) . . ?
F13 C41 C32 120.3(3) . . ?
F13 C41 C38 120.6(3) . . ?
C38 C41 C32 119.1(2) . . ?
F17 C42 C40 120.2(3) . . ?
F17 C42 C48 120.1(3) . . ?
C40 C42 C48 119.7(2) . . ?
F4 C43 C30 119.8(2) . . ?
F4 C43 C48 116.3(2) . . ?
C48 C43 C30 123.9(2) . . ?
C27 B44 C25 121.9(2) . . ?
C27 B44 C30 121.3(2) . . ?
C30 B44 C25 116.8(2) . . ?
F8 C45 C30 119.0(2) . . ?
F8 C45 C40 117.1(2) . . ?
C40 C45 C30 123.9(2) . . ?
Si1 C46 H46A 109.5 . . ?
Si1 C46 H46B 109.5 . . ?
Si1 C46 H46C 109.5 . . ?
H46A C46 H46B 109.5 . . ?
H46A C46 H46C 109.5 . . ?
H46B C46 H46C 109.5 . . ?
F14 C47 C31 120.7(3) . . ?
F14 C47 C49 119.9(2) . . ?
C49 C47 C31 119.3(2) . . ?
F20 C48 C42 119.6(2) . . ?
F20 C48 C43 121.0(3) . . ?
C43 C48 C42 119.4(3) . . ?
F22 C49 C35 119.9(3) . . ?
F22 C49 C47 120.3(3) . . ?
C47 C49 C35 119.8(2) . . ?
Si1 C50 H50A 109.5 . . ?
Si1 C50 H50B 109.5 . . ?
Si1 C50 H50C 109.5 . . ?
H50A C50 H50B 109.5 . . ?
H50A C50 H50C 109.5 . . ?
H50B C50 H50C 109.5 . . ?
Si1 C51 H51A 109.5 . . ?
Si1 C51 H51B 109.5 . . ?
Si1 C51 H51C 109.5 . . ?
H51A C51 H51B 109.5 . . ?
H51A C51 H51C 109.5 . . ?
H51B C51 H51C 109.5 . . ?

loop_
_geom_bond_atom_site_label_1
_geom_bond_atom_site_label_2
_geom_bond_distance
_geom_bond_site_symmetry_2
_geom_bond_publ_flag
Si1 C27 1.933(2) . ?
Si1 C46 1.863(3) . ?
Si1 C50 1.864(3) . ?
Si1 C51 1.866(3) . ?
F1 C21 1.353(3) . ?
F2 C29 1.352(3) . ?
F3 C24 1.352(3) . ?
F4 C43 1.353(3) . ?
F5 C37 1.351(3) . ?
F6 C28 1.341(3) . ?
F7 C39 1.345(3) . ?
F8 C45 1.358(3) . ?
F9 C34 1.339(3) . ?
F10 C32 1.353(3) . ?
F11 C31 1.350(3) . ?
F12 C35 1.339(3) . ?
F13 C41 1.342(3) . ?
F14 C47 1.346(3) . ?
F15 C40 1.339(3) . ?
F16 C33 1.333(3) . ?
F17 C42 1.339(3) . ?
F18 C38 1.344(3) . ?
C19 C21 1.387(3) . ?
C19 C24 1.394(3) . ?
C19 B36 1.585(3) . ?
F20 C48 1.344(3) . ?
C21 C28 1.379(3) . ?
F22 C49 1.340(3) . ?
C23 H23A 0.9900 . ?
C23 H23B 0.9900 . ?
C23 C27 1.559(3) . ?
C23 B36 1.561(4) . ?
C24 C39 1.372(3) . ?
C25 C32 1.390(3) . ?
C25 C37 1.394(3) . ?
C25 B44 1.590(4) . ?
C26 C29 1.393(3) . ?
C26 C31 1.400(3) . ?
C26 B36 1.578(4) . ?
C27 H27 1.0000 . ?
C27 B44 1.531(4) . ?
C28 C34 1.376(4) . ?
C29 C35 1.375(3) . ?
C30 C43 1.393(3) . ?
C30 B44 1.585(4) . ?
C30 C45 1.393(3) . ?
C31 C47 1.375(4) . ?
C32 C41 1.384(4) . ?
C33 C37 1.379(4) . ?
C33 C38 1.365(4) . ?
C34 C39 1.378(4) . ?
C35 C49 1.377(4) . ?
C38 C41 1.369(4) . ?
C40 C42 1.371(4) . ?
C40 C45 1.379(4) . ?
C42 C48 1.377(4) . ?
C43 C48 1.374(4) . ?
C46 H46A 0.9800 . ?
C46 H46B 0.9800 . ?
C46 H46C 0.9800 . ?
C47 C49 1.374(4) . ?
C50 H50A 0.9800 . ?
C50 H50B 0.9800 . ?
C50 H50C 0.9800 . ?
C51 H51A 0.9800 . ?
C51 H51B 0.9800 . ?
C51 H51C 0.9800 . ?

loop_
_geom_torsion_atom_site_label_1
_geom_torsion_atom_site_label_2
_geom_torsion_atom_site_label_3
_geom_torsion_atom_site_label_4
_geom_torsion
_geom_torsion_site_symmetry_1
_geom_torsion_site_symmetry_2
_geom_torsion_site_symmetry_3
_geom_torsion_site_symmetry_4
_geom_torsion_publ_flag
Si1 C27 B44 C25 -117.9(2) . . . . ?
Si1 C27 B44 C30 65.8(3) . . . . ?
F1 C21 C28 F6 0.0(3) . . . . ?
F1 C21 C28 C34 179.4(2) . . . . ?
F2 C29 C35 F12 -1.2(4) . . . . ?
F2 C29 C35 C49 178.8(2) . . . . ?
F3 C24 C39 F7 2.6(3) . . . . ?
F3 C24 C39 C34 -177.3(2) . . . . ?
F4 C43 C48 F20 -1.9(4) . . . . ?
F4 C43 C48 C42 178.3(2) . . . . ?
F6 C28 C34 F9 -1.2(4) . . . . ?
F6 C28 C34 C39 177.4(2) . . . . ?
F9 C34 C39 F7 -2.4(4) . . . . ?
F9 C34 C39 C24 177.5(2) . . . . ?
F10 C32 C41 F13 -3.0(4) . . . . ?
F10 C32 C41 C38 177.0(2) . . . . ?
F11 C31 C47 F14 -2.0(4) . . . . ?
F11 C31 C47 C49 178.9(2) . . . . ?
F12 C35 C49 F22 0.0(4) . . . . ?
F12 C35 C49 C47 -179.4(2) . . . . ?
F14 C47 C49 F22 0.2(4) . . . . ?
F14 C47 C49 C35 179.6(2) . . . . ?
F15 C40 C42 F17 -0.3(4) . . . . ?
F15 C40 C42 C48 179.3(2) . . . . ?
F15 C40 C45 F8 -0.1(4) . . . . ?
F15 C40 C45 C30 -179.3(2) . . . . ?
F16 C33 C37 F5 -1.8(3) . . . . ?
F16 C33 C37 C25 -178.2(2) . . . . ?
F16 C33 C38 F18 -0.9(4) . . . . ?
F16 C33 C38 C41 179.0(2) . . . . ?
F17 C42 C48 F20 -0.1(4) . . . . ?
F17 C42 C48 C43 179.6(2) . . . . ?
F18 C38 C41 F13 0.5(4) . . . . ?
F18 C38 C41 C32 -179.5(2) . . . . ?
C19 C21 C28 F6 -176.4(2) . . . . ?
C19 C21 C28 C34 3.0(4) . . . . ?
C19 C24 C39 F7 -176.6(2) . . . . ?
C19 C24 C39 C34 3.5(4) . . . . ?
C21 C19 C24 F3 178.21(19) . . . . ?
C21 C19 C24 C39 -2.6(3) . . . . ?
C21 C19 B36 C23 45.2(3) . . . . ?
C21 C19 B36 C26 -128.3(2) . . . . ?
C21 C28 C34 F9 179.4(2) . . . . ?
C21 C28 C34 C39 -2.1(4) . . . . ?
C23 C27 B44 C25 12.9(3) . . . . ?
C23 C27 B44 C30 -163.4(2) . . . . ?
C24 C19 C21 F1 -177.01(19) . . . . ?
C24 C19 C21 C28 -0.7(3) . . . . ?
C24 C19 B36 C23 -136.4(2) . . . . ?
C24 C19 B36 C26 50.1(3) . . . . ?
C25 C32 C41 F13 178.2(2) . . . . ?
C25 C32 C41 C38 -1.8(4) . . . . ?
C26 C29 C35 F12 -178.8(2) . . . . ?
C26 C29 C35 C49 1.2(4) . . . . ?
C26 C31 C47 F14 179.4(2) . . . . ?
C26 C31 C47 C49 0.3(4) . . . . ?
C27 C23 B36 C19 17.4(3) . . . . ?
C27 C23 B36 C26 -169.2(2) . . . . ?
C28 C34 C39 F7 179.1(2) . . . . ?
C28 C34 C39 C24 -1.0(4) . . . . ?
C29 C26 C31 F11 -177.2(2) . . . . ?
C29 C26 C31 C47 1.4(4) . . . . ?
C29 C26 B36 C19 34.6(3) . . . . ?
C29 C26 B36 C23 -139.0(2) . . . . ?
C29 C35 C49 F22 -179.9(2) . . . . ?
C29 C35 C49 C47 0.7(4) . . . . ?
C30 C43 C48 F20 -179.6(2) . . . . ?
C30 C43 C48 C42 0.7(4) . . . . ?
C31 C26 C29 F2 -179.7(2) . . . . ?
C31 C26 C29 C35 -2.1(4) . . . . ?
C31 C26 B36 C19 -153.1(2) . . . . ?
C31 C26 B36 C23 33.3(4) . . . . ?
C31 C47 C49 F22 179.3(2) . . . . ?
C31 C47 C49 C35 -1.3(4) . . . . ?
C32 C25 C37 F5 -178.3(2) . . . . ?
C32 C25 C37 C33 -2.0(4) . . . . ?
C32 C25 B44 C27 43.2(4) . . . . ?
C32 C25 B44 C30 -140.3(2) . . . . ?
C33 C38 C41 F13 -179.5(2) . . . . ?
C33 C38 C41 C32 0.5(4) . . . . ?
B36 C19 C21 F1 1.5(3) . . . . ?
B36 C19 C21 C28 177.8(2) . . . . ?
B36 C19 C24 F3 -0.3(3) . . . . ?
B36 C19 C24 C39 178.9(2) . . . . ?
B36 C23 C27 Si1 -178.76(18) . . . . ?
B36 C23 C27 B44 49.3(3) . . . . ?
B36 C26 C29 F2 -6.7(4) . . . . ?
B36 C26 C29 C35 170.8(2) . . . . ?
B36 C26 C31 F11 10.0(4) . . . . ?
B36 C26 C31 C47 -171.4(2) . . . . ?
C37 C25 C32 F10 -176.3(2) . . . . ?
C37 C25 C32 C41 2.4(4) . . . . ?
C37 C25 B44 C27 -128.4(2) . . . . ?
C37 C25 B44 C30 48.0(3) . . . . ?
C37 C33 C38 F18 179.9(2) . . . . ?
C37 C33 C38 C41 -0.1(4) . . . . ?
C38 C33 C37 F5 177.3(2) . . . . ?
C38 C33 C37 C25 1.0(4) . . . . ?
C40 C42 C48 F20 -179.7(2) . . . . ?
C40 C42 C48 C43 0.1(4) . . . . ?
C42 C40 C45 F8 179.9(2) . . . . ?
C42 C40 C45 C30 0.6(4) . . . . ?
C43 C30 B44 C25 -130.3(3) . . . . ?
C43 C30 B44 C27 46.2(3) . . . . ?
C43 C30 C45 F8 -179.2(2) . . . . ?
C43 C30 C45 C40 0.0(4) . . . . ?
B44 C25 C32 F10 11.6(4) . . . . ?
B44 C25 C32 C41 -169.7(2) . . . . ?
B44 C25 C37 F5 -5.8(3) . . . . ?
B44 C25 C37 C33 170.5(2) . . . . ?
B44 C30 C43 F4 -0.3(4) . . . . ?
B44 C30 C43 C48 177.3(2) . . . . ?
B44 C30 C45 F8 2.8(4) . . . . ?
B44 C30 C45 C40 -178.0(2) . . . . ?
C45 C30 C43 F4 -178.3(2) . . . . ?
C45 C30 C43 C48 -0.7(4) . . . . ?
C45 C30 B44 C25 47.5(3) . . . . ?
C45 C30 B44 C27 -136.0(2) . . . . ?
C45 C40 C42 F17 179.8(2) . . . . ?
C45 C40 C42 C48 -0.7(4) . . . . ?
